data_2203810
loop_
_publ_author_name
'M\"uller, Kai-Sven'
'Sch\"urmann, Markus'
'Preut, Hans'
'Eilbracht, Peter'

_publ_section_title
;
 Tris(cyclohexylmethyl)amine
;
_journal_issue 6
_journal_name_full 'Acta Crystallographica Section E'
_journal_page_first o1100
_journal_page_last o1101
_journal_paper_doi 10.1107/S1600536804011535
_journal_volume 60
_journal_year 2004
_chemical_formula_iupac 'C21 H39 N'
_chemical_formula_moiety 'C21 H39 N'
_chemical_formula_sum 'C21 H39 N'
_chemical_formula_weight 305.53
_chemical_name_systematic ?
_space_group_IT_number 19
_symmetry_cell_setting orthorhombic
_symmetry_space_group_name_Hall 'P 2ac 2ab'
_symmetry_space_group_name_H-M 'P 21 21 21'
_atom_sites_solution_hydrogens geom
_atom_sites_solution_primary direct
_atom_sites_solution_secondary difmap
_audit_creation_method SHELXL-97
_cell_angle_alpha 90.00
_cell_angle_beta 90.00
_cell_angle_gamma 90.00
_cell_formula_units_Z 4
_cell_length_a 11.050(3)
_cell_length_b 11.2116(4)
_cell_length_c 16.3949(6)
_cell_measurement_reflns_used 10616
_cell_measurement_temperature 291.0(10)
_cell_measurement_theta_max 25.31
_cell_measurement_theta_min 3.08
_cell_volume 2031.1(6)
_computing_cell_refinement
;
DENZO and SCALEPACK (Otwinowski & Minor, 1997)
;
_computing_data_collection 'COLLECT (Nonius, 1998)'
_computing_data_reduction
;
DENZO and SCALEPACK
;
_computing_molecular_graphics 'SHELXTL-Plus (Sheldrick, 1991)'
_computing_publication_material
;
SHELXL97, PARST95 (Nardelli, 1995) and PLATON (Spek, 2001)
;
_computing_structure_refinement 'SHELXL97 (Sheldrick, 1997)'
_computing_structure_solution 'SHELXS97 (Sheldrick, 1990)'
_diffrn_ambient_temperature 291.0(10)
_diffrn_detector_area_resol_mean '19 vertical, 18 horizontal'
_diffrn_measured_fraction_theta_full 0.991
_diffrn_measured_fraction_theta_max 0.991
_diffrn_measurement_device_type 'Nonius KappaCCD'
_diffrn_measurement_method
;
197 frames via \w-rotation (\D\w=1\%) and two times 30 s per frame
(two sets at different \k-angles)
;
_diffrn_radiation_monochromator graphite
_diffrn_radiation_source 'fine-focus sealed tube'
_diffrn_radiation_type MoK\a
_diffrn_radiation_wavelength 0.71073
_diffrn_reflns_av_R_equivalents 0.037
_diffrn_reflns_av_sigmaI/netI 0.0925
_diffrn_reflns_limit_h_max 13
_diffrn_reflns_limit_h_min -13
_diffrn_reflns_limit_k_max 13
_diffrn_reflns_limit_k_min -13
_diffrn_reflns_limit_l_max 19
_diffrn_reflns_limit_l_min -19
_diffrn_reflns_number 2101
_diffrn_reflns_theta_full 25.31
_diffrn_reflns_theta_max 25.31
_diffrn_reflns_theta_min 3.08
_diffrn_standards_decay_% 0
_diffrn_standards_number 0
_exptl_absorpt_coefficient_mu 0.056
_exptl_absorpt_correction_type none
_exptl_crystal_colour colourless
_exptl_crystal_density_diffrn 0.999
_exptl_crystal_density_meas ?
_exptl_crystal_density_method .
_exptl_crystal_description block
_exptl_crystal_F_000 688
_exptl_crystal_size_max 0.12
_exptl_crystal_size_mid 0.12
_exptl_crystal_size_min 0.08
_refine_diff_density_max 0.078
_refine_diff_density_min -0.075
_refine_ls_abs_structure_details 'Flack (1983)'
_refine_ls_extinction_coef 0.0226(10)
_refine_ls_extinction_expression Fc^*^=kFc[1+0.001xFc^2^\l^3^/sin(2\q)]^-1/4^
_refine_ls_extinction_method SHELXL97
_refine_ls_goodness_of_fit_ref 0.881
_refine_ls_hydrogen_treatment constr
_refine_ls_matrix_type full
_refine_ls_number_parameters 200
_refine_ls_number_reflns 2101
_refine_ls_number_restraints 0
_refine_ls_restrained_S_all 0.881
_refine_ls_R_factor_all 0.1229
_refine_ls_R_factor_gt 0.0342
_refine_ls_shift/su_max 0.000
_refine_ls_shift/su_mean 0.000
_refine_ls_structure_factor_coef Fsqd
_refine_ls_weighting_details 'calc w = 1/[\s^2^(Fo^2^)+(0.0162P)^2^] where P = (Fo^2^+2Fc^2^)/3'
_refine_ls_weighting_scheme calc
_refine_ls_wR_factor_gt 0.0575
_refine_ls_wR_factor_ref 0.0653
_reflns_number_gt 882
_reflns_number_total 2101
_reflns_threshold_expression I>2\s(I)
_cod_data_source_file su6104.cif
_cod_data_source_block I
_cod_original_cell_volume 2031.2(6)
_cod_database_code 2203810
_cod_database_fobs_code 2203810

loop_
_symmetry_equiv_pos_as_xyz
'x, y, z'
'-x+1/2, -y, z+1/2'
'-x, y+1/2, -z+1/2'
'x+1/2, -y+1/2, -z'

loop_
_atom_site_label
_atom_site_fract_x
_atom_site_fract_y
_atom_site_fract_z
_atom_site_U_iso_or_equiv
_atom_site_adp_type
_atom_site_calc_flag
_atom_site_refinement_flags
_atom_site_occupancy
_atom_site_type_symbol
N1 0.2752(2) 0.55534(19) 0.14983(12) 0.0657(6) Uani d . 1 N
C11 0.4071(3) 0.3807(3) 0.11635(16) 0.0732(8) Uani d . 1 C
H11A 0.4270 0.4229 0.0657 0.088 Uiso calc R 1 H
C12 0.3065(3) 0.2948(3) 0.09758(18) 0.0884(9) Uani d . 1 C
H12A 0.2381 0.3388 0.0759 0.106 Uiso calc R 1 H
H12B 0.2807 0.2568 0.1478 0.106 Uiso calc R 1 H
C13 0.3428(3) 0.1995(3) 0.03696(18) 0.1056(11) Uani d . 1 C
H13A 0.2763 0.1440 0.0297 0.127 Uiso calc R 1 H
H13B 0.3596 0.2362 -0.0154 0.127 Uiso calc R 1 H
C14 0.4526(4) 0.1328(3) 0.0653(2) 0.1154(12) Uani d . 1 C
H14A 0.4769 0.0760 0.0238 0.139 Uiso calc R 1 H
H14B 0.4332 0.0887 0.1145 0.139 Uiso calc R 1 H
C15 0.5558(3) 0.2176(3) 0.0823(2) 0.1187(13) Uani d . 1 C
H15A 0.5810 0.2550 0.0317 0.142 Uiso calc R 1 H
H15B 0.6241 0.1731 0.1037 0.142 Uiso calc R 1 H
C16 0.5199(3) 0.3146(3) 0.14374(18) 0.0974(11) Uani d . 1 C
H16A 0.5053 0.2783 0.1965 0.117 Uiso calc R 1 H
H16B 0.5861 0.3708 0.1497 0.117 Uiso calc R 1 H
C17 0.3695(3) 0.4736(3) 0.17903(15) 0.0790(9) Uani d . 1 C
H17A 0.3403 0.4331 0.2274 0.095 Uiso calc R 1 H
H17B 0.4401 0.5199 0.1945 0.095 Uiso calc R 1 H
C21 0.2423(2) 0.7032(2) 0.03774(15) 0.0612(8) Uani d . 1 C
H21A 0.1655 0.7229 0.0645 0.073 Uiso calc R 1 H
C22 0.2165(2) 0.6131(2) -0.02790(15) 0.0749(9) Uani d . 1 C
H22A 0.1801 0.5430 -0.0034 0.090 Uiso calc R 1 H
H22B 0.2922 0.5889 -0.0529 0.090 Uiso calc R 1 H
C23 0.1324(3) 0.6613(3) -0.09346(15) 0.0853(10) Uani d . 1 C
H23A 0.1225 0.6018 -0.1359 0.102 Uiso calc R 1 H
H23B 0.0536 0.6771 -0.0699 0.102 Uiso calc R 1 H
C24 0.1821(3) 0.7749(3) -0.13043(16) 0.0897(10) Uani d . 1 C
H24A 0.2562 0.7573 -0.1597 0.108 Uiso calc R 1 H
H24B 0.1241 0.8070 -0.1690 0.108 Uiso calc R 1 H
C25 0.2072(3) 0.8660(3) -0.06500(16) 0.0888(10) Uani d . 1 C
H25A 0.1316 0.8899 -0.0398 0.107 Uiso calc R 1 H
H25B 0.2435 0.9362 -0.0895 0.107 Uiso calc R 1 H
C26 0.2922(3) 0.8166(2) 0.00022(15) 0.0752(8) Uani d . 1 C
H26A 0.3705 0.8002 -0.0240 0.090 Uiso calc R 1 H
H26B 0.3034 0.8760 0.0426 0.090 Uiso calc R 1 H
C27 0.3273(2) 0.6535(2) 0.10205(15) 0.0709(8) Uani d . 1 C
H27A 0.4003 0.6254 0.0755 0.085 Uiso calc R 1 H
H27B 0.3500 0.7173 0.1389 0.085 Uiso calc R 1 H
C31 0.1026(3) 0.5198(2) 0.24604(16) 0.0699(8) Uani d . 1 C
H31A 0.1392 0.4423 0.2586 0.084 Uiso calc R 1 H
C32 0.0431(3) 0.5667(3) 0.32333(16) 0.0922(10) Uani d . 1 C
H32A 0.1036 0.5731 0.3660 0.111 Uiso calc R 1 H
H32B 0.0112 0.6459 0.3130 0.111 Uiso calc R 1 H
C33 -0.0583(4) 0.4866(3) 0.35229(19) 0.1144(12) Uani d . 1 C
H33A -0.0252 0.4099 0.3683 0.137 Uiso calc R 1 H
H33B -0.0964 0.5219 0.3998 0.137 Uiso calc R 1 H
C34 -0.1519(3) 0.4683(3) 0.2867(2) 0.1131(12) Uani d . 1 C
H34A -0.2129 0.4128 0.3058 0.136 Uiso calc R 1 H
H34B -0.1914 0.5436 0.2748 0.136 Uiso calc R 1 H
C35 -0.0942(3) 0.4203(3) 0.2102(2) 0.1004(10) Uani d . 1 C
H35A -0.1549 0.4140 0.1677 0.120 Uiso calc R 1 H
H35B -0.0627 0.3410 0.2208 0.120 Uiso calc R 1 H
C36 0.0085(3) 0.5008(3) 0.18090(16) 0.0867(10) Uani d . 1 C
H36A 0.0463 0.4651 0.1334 0.104 Uiso calc R 1 H
H36B -0.0246 0.5773 0.1647 0.104 Uiso calc R 1 H
C37 0.2022(3) 0.6028(2) 0.21770(15) 0.0780(9) Uani d . 1 C
H37A 0.1661 0.6776 0.2007 0.094 Uiso calc R 1 H
H37B 0.2553 0.6195 0.2634 0.094 Uiso calc R 1 H

loop_
_atom_site_aniso_label
_atom_site_aniso_U_11
_atom_site_aniso_U_22
_atom_site_aniso_U_33
_atom_site_aniso_U_12
_atom_site_aniso_U_13
_atom_site_aniso_U_23
N1 0.0711(18) 0.0585(16) 0.0675(14) -0.0008(14) 0.0078(13) 0.0070(13)
C11 0.068(2) 0.075(2) 0.076(2) 0.010(2) 0.0033(16) 0.0120(18)
C12 0.080(3) 0.076(2) 0.110(2) 0.017(2) -0.002(2) -0.005(2)
C13 0.105(3) 0.087(3) 0.125(3) 0.026(2) -0.007(2) -0.013(2)
C14 0.110(4) 0.099(3) 0.138(3) 0.035(3) 0.011(2) -0.002(2)
C15 0.083(3) 0.132(4) 0.141(3) 0.042(3) 0.015(2) 0.016(3)
C16 0.069(3) 0.104(3) 0.119(3) 0.017(2) -0.0029(19) 0.020(2)
C17 0.084(2) 0.079(2) 0.0742(19) 0.0019(19) -0.0086(17) 0.015(2)
C21 0.062(2) 0.057(2) 0.0643(17) 0.0004(16) 0.0043(15) 0.0047(16)
C22 0.082(2) 0.068(2) 0.0740(18) -0.0075(19) 0.0061(18) -0.0043(17)
C23 0.095(3) 0.098(3) 0.0627(18) -0.015(2) -0.0027(19) -0.0078(19)
C24 0.091(3) 0.108(3) 0.070(2) 0.001(2) 0.0000(19) 0.009(2)
C25 0.101(3) 0.083(2) 0.083(2) 0.001(2) 0.0049(19) 0.0181(19)
C26 0.081(2) 0.064(2) 0.0804(18) -0.0085(19) -0.0002(18) 0.0058(16)
C27 0.068(2) 0.064(2) 0.0805(18) -0.0067(17) 0.0011(17) 0.0050(17)
C31 0.082(2) 0.058(2) 0.0692(19) 0.0072(18) 0.0093(17) 0.0092(16)
C32 0.117(3) 0.084(2) 0.076(2) -0.004(2) 0.0204(19) 0.0047(19)
C33 0.127(4) 0.110(3) 0.106(3) 0.008(3) 0.038(3) 0.023(2)
C34 0.095(3) 0.096(3) 0.148(3) 0.007(2) 0.041(3) 0.027(3)
C35 0.083(3) 0.091(3) 0.127(3) -0.006(2) 0.006(2) 0.009(2)
C36 0.085(3) 0.088(3) 0.087(2) -0.003(2) 0.012(2) 0.0021(19)
C37 0.097(2) 0.069(2) 0.0683(17) 0.000(2) 0.0092(18) -0.0028(16)

loop_
_atom_type_symbol
_atom_type_description
_atom_type_scat_dispersion_real
_atom_type_scat_dispersion_imag
_atom_type_scat_source
C C 0.0033 0.0016 'International Tables Vol C Tables 4.2.6.8 and 6.1.1.4'
H H 0.0000 0.0000 'International Tables Vol C Tables 4.2.6.8 and 6.1.1.4'
N N 0.0061 0.0033 'International Tables Vol C Tables 4.2.6.8 and 6.1.1.4'

loop_
_geom_angle_atom_site_label_1
_geom_angle_atom_site_label_2
_geom_angle_atom_site_label_3
_geom_angle
C17 N1 C27 111.3(2)
C17 N1 C37 111.58(19)
C27 N1 C37 110.3(2)
C12 C11 C16 110.8(2)
C12 C11 C17 112.1(2)
C16 C11 C17 111.0(2)
C12 C11 H11A 107.6
C16 C11 H11A 107.6
C17 C11 H11A 107.6
C11 C12 C13 113.0(3)
C11 C12 H12A 109.0
C13 C12 H12A 109.0
C11 C12 H12B 109.0
C13 C12 H12B 109.0
H12A C12 H12B 107.8
C14 C13 C12 111.3(3)
C14 C13 H13A 109.4
C12 C13 H13A 109.4
C14 C13 H13B 109.4
C12 C13 H13B 109.4
H13A C13 H13B 108.0
C13 C14 C15 110.8(3)
C13 C14 H14A 109.5
C15 C14 H14A 109.5
C13 C14 H14B 109.5
C15 C14 H14B 109.5
H14A C14 H14B 108.1
C14 C15 C16 111.9(3)
C14 C15 H15A 109.2
C16 C15 H15A 109.2
C14 C15 H15B 109.2
C16 C15 H15B 109.2
H15A C15 H15B 107.9
C11 C16 C15 111.3(3)
C11 C16 H16A 109.4
C15 C16 H16A 109.4
C11 C16 H16B 109.4
C15 C16 H16B 109.4
H16A C16 H16B 108.0
N1 C17 C11 113.6(2)
N1 C17 H17A 108.8
C11 C17 H17A 108.8
N1 C17 H17B 108.8
C11 C17 H17B 108.8
H17A C17 H17B 107.7
C22 C21 C26 110.0(2)
C22 C21 C27 111.5(2)
C26 C21 C27 111.4(2)
C22 C21 H21A 107.9
C26 C21 H21A 107.9
C27 C21 H21A 107.9
C21 C22 C23 112.5(2)
C21 C22 H22A 109.1
C23 C22 H22A 109.1
C21 C22 H22B 109.1
C23 C22 H22B 109.1
H22A C22 H22B 107.8
C24 C23 C22 111.2(2)
C24 C23 H23A 109.4
C22 C23 H23A 109.4
C24 C23 H23B 109.4
C22 C23 H23B 109.4
H23A C23 H23B 108.0
C25 C24 C23 110.6(2)
C25 C24 H24A 109.5
C23 C24 H24A 109.5
C25 C24 H24B 109.5
C23 C24 H24B 109.5
H24A C24 H24B 108.1
C24 C25 C26 111.5(2)
C24 C25 H25A 109.3
C26 C25 H25A 109.3
C24 C25 H25B 109.3
C26 C25 H25B 109.3
H25A C25 H25B 108.0
C21 C26 C25 111.4(2)
C21 C26 H26A 109.4
C25 C26 H26A 109.4
C21 C26 H26B 109.4
C25 C26 H26B 109.4
H26A C26 H26B 108.0
N1 C27 C21 113.8(2)
N1 C27 H27A 108.8
C21 C27 H27A 108.8
N1 C27 H27B 108.8
C21 C27 H27B 108.8
H27A C27 H27B 107.7
C36 C31 C37 111.8(2)
C36 C31 C32 109.9(3)
C37 C31 C32 110.9(2)
C36 C31 H31A 108.0
C37 C31 H31A 108.0
C32 C31 H31A 108.0
C33 C32 C31 112.1(3)
C33 C32 H32A 109.2
C31 C32 H32A 109.2
C33 C32 H32B 109.2
C31 C32 H32B 109.2
H32A C32 H32B 107.9
C34 C33 C32 111.4(3)
C34 C33 H33A 109.3
C32 C33 H33A 109.3
C34 C33 H33B 109.3
C32 C33 H33B 109.3
H33A C33 H33B 108.0
C35 C34 C33 110.7(3)
C35 C34 H34A 109.5
C33 C34 H34A 109.5
C35 C34 H34B 109.5
C33 C34 H34B 109.5
H34A C34 H34B 108.1
C34 C35 C36 111.4(3)
C34 C35 H35A 109.3
C36 C35 H35A 109.3
C34 C35 H35B 109.3
C36 C35 H35B 109.3
H35A C35 H35B 108.0
C31 C36 C35 111.9(2)
C31 C36 H36A 109.2
C35 C36 H36A 109.2
C31 C36 H36B 109.2
C35 C36 H36B 109.2
H36A C36 H36B 107.9
N1 C37 C31 114.1(2)
N1 C37 H37A 108.7
C31 C37 H37A 108.7
N1 C37 H37B 108.7
C31 C37 H37B 108.7
H37A C37 H37B 107.6

loop_
_geom_bond_atom_site_label_1
_geom_bond_atom_site_label_2
_geom_bond_distance
N1 C17 1.468(3)
N1 C27 1.468(3)
N1 C37 1.474(3)
C11 C12 1.503(3)
C11 C16 1.518(3)
C11 C17 1.521(3)
C11 H11A 0.9800
C12 C13 1.513(3)
C12 H12A 0.9700
C12 H12B 0.9700
C13 C14 1.498(4)
C13 H13A 0.9700
C13 H13B 0.9700
C14 C15 1.511(4)
C14 H14A 0.9700
C14 H14B 0.9700
C15 C16 1.534(4)
C15 H15A 0.9700
C15 H15B 0.9700
C16 H16A 0.9700
C16 H16B 0.9700
C17 H17A 0.9700
C17 H17B 0.9700
C21 C22 1.503(3)
C21 C26 1.516(3)
C21 C27 1.518(3)
C21 H21A 0.9800
C22 C23 1.520(3)
C22 H22A 0.9700
C22 H22B 0.9700
C23 C24 1.513(3)
C23 H23A 0.9700
C23 H23B 0.9700
C24 C25 1.508(3)
C24 H24A 0.9700
C24 H24B 0.9700
C25 C26 1.527(3)
C25 H25A 0.9700
C25 H25B 0.9700
C26 H26A 0.9700
C26 H26B 0.9700
C27 H27A 0.9700
C27 H27B 0.9700
C31 C36 1.506(3)
C31 C37 1.514(3)
C31 C32 1.521(3)
C31 H31A 0.9800
C32 C33 1.513(4)
C32 H32A 0.9700
C32 H32B 0.9700
C33 C34 1.506(4)
C33 H33A 0.9700
C33 H33B 0.9700
C34 C35 1.505(4)
C34 H34A 0.9700
C34 H34B 0.9700
C35 C36 1.527(3)
C35 H35A 0.9700
C35 H35B 0.9700
C36 H36A 0.9700
C36 H36B 0.9700
C37 H37A 0.9700
C37 H37B 0.9700

loop_
_geom_torsion_atom_site_label_1
_geom_torsion_atom_site_label_2
_geom_torsion_atom_site_label_3
_geom_torsion_atom_site_label_4
_geom_torsion
C16 C11 C12 C13 -53.9(3)
C17 C11 C12 C13 -178.5(2)
C11 C12 C13 C14 55.6(3)
C12 C13 C14 C15 -55.4(4)
C13 C14 C15 C16 55.5(4)
C12 C11 C16 C15 52.8(3)
C17 C11 C16 C15 177.9(2)
C14 C15 C16 C11 -54.4(4)
C27 N1 C17 C11 -83.3(3)
C37 N1 C17 C11 153.0(2)
C12 C11 C17 N1 -66.2(3)
C16 C11 C17 N1 169.3(2)
C26 C21 C22 C23 -55.3(3)
C27 C21 C22 C23 -179.5(2)
C21 C22 C23 C24 55.7(3)
C22 C23 C24 C25 -54.9(3)
C23 C24 C25 C26 55.6(3)
C22 C21 C26 C25 55.3(3)
C27 C21 C26 C25 179.5(2)
C24 C25 C26 C21 -56.3(3)
C17 N1 C27 C21 151.4(2)
C37 N1 C27 C21 -84.2(3)
C22 C21 C27 N1 -66.1(3)
C26 C21 C27 N1 170.5(2)
C36 C31 C32 C33 54.8(3)
C37 C31 C32 C33 179.0(3)
C31 C32 C33 C34 -55.9(4)
C32 C33 C34 C35 55.6(4)
C33 C34 C35 C36 -55.4(4)
C37 C31 C36 C35 -178.2(2)
C32 C31 C36 C35 -54.5(3)
C34 C35 C36 C31 55.9(4)
C17 N1 C37 C31 -82.0(3)
C27 N1 C37 C31 153.7(2)
C36 C31 C37 N1 -64.9(3)
C32 C31 C37 N1 172.0(2)

loop_
_cod_related_entry_id
_cod_related_entry_database
_cod_related_entry_code
1 ChemSpider 3046557
